data_7154512
loop_
_publ_author_name
'Li, Ziyong'
'Han, Xie'
'Chen, Haiyan'
'Wu, Di'
'Hu, Fang'
'Liu, Sheng Hua'
'Yin, Jun'

_publ_section_title
;
 Construction of photoswitchable rotaxanes and catenanes containing
 dithienylethene fragments.
;
_journal_issue 26
_journal_name_full 'Organic &amp; biomolecular chemistry'
_journal_page_first 7313
_journal_page_last 7322
_journal_paper_doi 10.1039/c5ob00864f
_journal_volume 13
_journal_year 2015
_chemical_formula_sum 'C42 H35 N O2 S2'
_chemical_formula_weight 649.83
_chemical_name_systematic
; 
 ? 
;
_space_group_IT_number 2
_symmetry_cell_setting triclinic
_symmetry_space_group_name_Hall '-P 1'
_symmetry_space_group_name_H-M 'P -1'
_atom_sites_solution_hydrogens geom
_atom_sites_solution_primary direct
_atom_sites_solution_secondary difmap
_audit_creation_method SHELXL-97
_audit_update_record
;
2015-04-29 deposited with the CCDC.
2015-05-26 downloaded from the CCDC.
;
_cell_angle_alpha 92.975(2)
_cell_angle_beta 96.585(2)
_cell_angle_gamma 104.742(2)
_cell_formula_units_Z 2
_cell_length_a 7.9698(13)
_cell_length_b 11.8816(19)
_cell_length_c 18.669(3)
_cell_measurement_reflns_used 6750
_cell_measurement_temperature 298(2)
_cell_measurement_theta_max 31.51
_cell_measurement_theta_min 2.20
_cell_volume 1692.3(5)
_computing_cell_refinement 'Bruker SAINT'
_computing_data_collection 'Bruker APEX2'
_computing_data_reduction 'Bruker SAINT'
_computing_molecular_graphics 'Bruker SHELXTL'
_computing_publication_material 'Bruker SHELXTL'
_computing_structure_refinement 'SHELXL-97 (Sheldrick, 1997)'
_computing_structure_solution 'SHELXS-97 (Sheldrick, 1990)'
_diffrn_ambient_temperature 298(2)
_diffrn_measured_fraction_theta_full 0.987
_diffrn_measured_fraction_theta_max 0.987
_diffrn_measurement_device_type 'Bruker APEX-II CCD'
_diffrn_measurement_method '\f and \w scans'
_diffrn_radiation_monochromator graphite
_diffrn_radiation_source 'fine-focus sealed tube'
_diffrn_radiation_type MoK\a
_diffrn_radiation_wavelength 0.71073
_diffrn_reflns_av_R_equivalents 0.0252
_diffrn_reflns_av_sigmaI/netI 0.0368
_diffrn_reflns_limit_h_max 9
_diffrn_reflns_limit_h_min -9
_diffrn_reflns_limit_k_max 14
_diffrn_reflns_limit_k_min -14
_diffrn_reflns_limit_l_max 22
_diffrn_reflns_limit_l_min -22
_diffrn_reflns_number 11037
_diffrn_reflns_theta_full 25.50
_diffrn_reflns_theta_max 25.50
_diffrn_reflns_theta_min 1.10
_diffrn_standards_number 0
_exptl_absorpt_coefficient_mu 0.195
_exptl_absorpt_correction_T_max 0.9807
_exptl_absorpt_correction_T_min 0.9713
_exptl_absorpt_correction_type none
_exptl_crystal_density_diffrn 1.275
_exptl_crystal_density_meas 0
_exptl_crystal_density_method 'not measured'
_exptl_crystal_description block
_exptl_crystal_F_000 684
_exptl_crystal_size_max 0.15
_exptl_crystal_size_mid 0.12
_exptl_crystal_size_min 0.10
_refine_diff_density_max 0.295
_refine_diff_density_min -0.290
_refine_diff_density_rms 0.073
_refine_ls_extinction_method none
_refine_ls_goodness_of_fit_ref 1.085
_refine_ls_hydrogen_treatment mixed
_refine_ls_matrix_type full
_refine_ls_number_parameters 460
_refine_ls_number_reflns 6221
_refine_ls_number_restraints 36
_refine_ls_restrained_S_all 1.105
_refine_ls_R_factor_all 0.0593
_refine_ls_R_factor_gt 0.0475
_refine_ls_shift/su_max 0.000
_refine_ls_shift/su_mean 0.000
_refine_ls_structure_factor_coef Fsqd
_refine_ls_weighting_details 'calc w=1/[\s^2^(Fo^2^)+(0.1207P)^2^+0.1865P] where P=(Fo^2^+2Fc^2^)/3'
_refine_ls_weighting_scheme calc
_refine_ls_wR_factor_gt 0.1466
_refine_ls_wR_factor_ref 0.1770
_reflns_number_gt 5108
_reflns_number_total 6221
_reflns_threshold_expression >2sigma(I)
_cod_data_source_file c5ob00864f2.cif
_cod_data_source_block e:\130412g\work\mo_130412g_0m
_cod_depositor_comments
;
The following automatic conversions were performed:

'_symmetry_cell_setting' value 'Triclinic' changed to 'triclinic'
according to
/usr/data/users/saulius/crontab/automatic-downloads/rss-feeds/RSC/lib/dictionaries/cif_core.dic
dictionary named 'cif_core.dic' version 2.4.2 from 2011-04-26.

Automatic conversion script
Id: cif_fix_values 3271 2015-04-21 07:52:19Z andrius 

 Adding full bibliography for 7154512.cif.
;
_cod_original_sg_symbol_H-M P-1
_cod_database_code 7154512

loop_
_symmetry_equiv_pos_as_xyz
'x, y, z'
'-x, -y, -z'

loop_
_atom_site_label
_atom_site_type_symbol
_atom_site_fract_x
_atom_site_fract_y
_atom_site_fract_z
_atom_site_U_iso_or_equiv
_atom_site_adp_type
_atom_site_occupancy
_atom_site_symmetry_multiplicity
_atom_site_calc_flag
_atom_site_refinement_flags
_atom_site_disorder_assembly
_atom_site_disorder_group
C1 C 1.1810(3) 0.48708(18) 0.17928(11) 0.0456(5) Uani 1 1 d . . .
C2 C 1.2428(4) 0.5757(2) 0.12692(14) 0.0645(7) Uani 1 1 d . . .
H2A H 1.1521 0.6133 0.1108 0.077 Uiso 1 1 calc R . .
H2B H 1.2765 0.5394 0.0850 0.077 Uiso 1 1 calc R . .
C3 C 1.3998(4) 0.6630(3) 0.16993(16) 0.0737(8) Uani 1 1 d . . .
H3A H 1.5078 0.6523 0.1550 0.088 Uiso 1 1 calc R . .
H3B H 1.3944 0.7423 0.1624 0.088 Uiso 1 1 calc R . .
C4 C 1.3917(3) 0.6402(2) 0.24862(15) 0.0687(7) Uani 1 1 d . . .
H4A H 1.3523 0.7000 0.2740 0.082 Uiso 1 1 calc R . .
H4B H 1.5056 0.6384 0.2725 0.082 Uiso 1 1 calc R . .
C5 C 1.2613(3) 0.52202(18) 0.24654(11) 0.0454(5) Uani 1 1 d . . .
C6 C 1.0479(3) 0.37585(18) 0.15559(11) 0.0432(5) Uani 1 1 d . . .
C7 C 0.8802(3) 0.36935(18) 0.11734(11) 0.0466(5) Uani 1 1 d . . .
H7 H 0.8449 0.4347 0.1034 0.056 Uiso 1 1 calc R . .
C8 C 0.7759(3) 0.25757(18) 0.10304(11) 0.0436(5) Uani 1 1 d . . .
C9 C 1.0713(3) 0.26767(19) 0.16818(11) 0.0458(5) Uani 1 1 d . . .
C10 C 1.2284(3) 0.2370(2) 0.20515(14) 0.0617(6) Uani 1 1 d . . .
H10A H 1.3323 0.2953 0.1984 0.092 Uiso 1 1 calc R . .
H10B H 1.2339 0.1623 0.1848 0.092 Uiso 1 1 calc R . .
H10C H 1.2199 0.2336 0.2559 0.092 Uiso 1 1 calc R . .
C11 C 0.5931(3) 0.21720(18) 0.07054(10) 0.0426(4) Uani 1 1 d . . .
C12 C 0.5034(3) 0.29085(18) 0.03650(11) 0.0474(5) Uani 1 1 d . . .
H12 H 0.5612 0.3681 0.0319 0.057 Uiso 1 1 calc R . .
C13 C 0.3275(3) 0.24800(18) 0.00957(11) 0.0477(5) Uani 1 1 d . . .
C14 C 0.3201(3) 0.06703(18) 0.04497(10) 0.0443(5) Uani 1 1 d . . .
C15 C 0.4968(3) 0.10223(18) 0.07342(11) 0.0449(5) Uani 1 1 d . . .
H15 H 0.5505 0.0488 0.0944 0.054 Uiso 1 1 calc R . .
C16 C 0.2258(3) 0.3221(2) -0.02672(15) 0.0650(7) Uani 1 1 d . . .
H16 H 0.1054 0.2916 -0.0379 0.078 Uiso 1 1 calc R . .
C17 C 0.2130(3) -0.05342(19) 0.05101(12) 0.0540(6) Uani 1 1 d . . .
H17 H 0.0952 -0.0726 0.0322 0.065 Uiso 1 1 calc R . .
C18 C 1.2212(3) 0.46279(17) 0.31208(11) 0.0428(5) Uani 1 1 d . . .
C19 C 1.0468(3) 0.41550(17) 0.32745(11) 0.0440(5) Uani 1 1 d . . .
H19 H 0.9485 0.4206 0.2971 0.053 Uiso 1 1 calc R . .
C20 C 1.0364(3) 0.36229(18) 0.39029(11) 0.0457(5) Uani 1 1 d . . .
C21 C 1.3435(3) 0.44439(19) 0.36518(12) 0.0494(5) Uani 1 1 d . . .
C22 C 1.5404(3) 0.4754(3) 0.36968(17) 0.0722(8) Uani 1 1 d . . .
H22A H 1.5726 0.4603 0.3228 0.108 Uiso 1 1 calc R . .
H22B H 1.5863 0.4290 0.4035 0.108 Uiso 1 1 calc R . .
H22C H 1.5876 0.5567 0.3856 0.108 Uiso 1 1 calc R . .
C23 C 0.8826(3) 0.30859(18) 0.42582(11) 0.0452(5) Uani 1 1 d . . .
C24 C 0.8843(3) 0.3412(2) 0.49913(12) 0.0550(6) Uani 1 1 d . . .
H24 H 0.9822 0.3951 0.5239 0.066 Uiso 1 1 calc R . .
C25 C 0.7440(3) 0.2954(2) 0.53554(12) 0.0569(6) Uani 1 1 d . . .
H25 H 0.7485 0.3200 0.5840 0.068 Uiso 1 1 calc R . .
C26 C 0.5963(3) 0.21319(19) 0.50100(11) 0.0484(5) Uani 1 1 d . . .
C27 C 0.4510(4) 0.1607(2) 0.53779(12) 0.0598(6) Uani 1 1 d . . .
H27 H 0.4544 0.1828 0.5866 0.072 Uiso 1 1 calc R . .
C28 C 0.3106(3) 0.0806(2) 0.50364(13) 0.0599(6) Uani 1 1 d . . .
H28 H 0.2193 0.0481 0.5293 0.072 Uiso 1 1 calc R . .
C29 C 0.2979(3) 0.04382(19) 0.42837(12) 0.0489(5) Uani 1 1 d . . .
C30 C 0.1529(3) -0.0373(2) 0.39192(13) 0.0541(5) Uani 1 1 d . . .
H30 H 0.0600 -0.0683 0.4172 0.065 Uiso 1 1 calc R . .
C31 C 0.1397(3) -0.07464(19) 0.31877(13) 0.0510(5) Uani 1 1 d . A .
C32 C 0.2835(3) -0.02950(19) 0.28315(12) 0.0489(5) Uani 1 1 d . . .
H32 H 0.2801 -0.0554 0.2350 0.059 Uiso 1 1 calc R . .
C33 C 0.4332(3) 0.05363(18) 0.31739(11) 0.0439(5) Uani 1 1 d . . .
C34 C 0.5795(3) 0.1013(2) 0.28120(11) 0.0505(5) Uani 1 1 d . . .
H34 H 0.5768 0.0760 0.2330 0.061 Uiso 1 1 calc R . .
C35 C 0.7227(3) 0.1825(2) 0.31465(12) 0.0493(5) Uani 1 1 d . . .
H35 H 0.8153 0.2115 0.2888 0.059 Uiso 1 1 calc R . .
C36 C 0.7349(3) 0.22495(17) 0.38929(10) 0.0417(4) Uani 1 1 d . . .
C37 C 0.5906(3) 0.17699(17) 0.42675(11) 0.0418(4) Uani 1 1 d . . .
C38 C 0.4409(3) 0.09234(17) 0.39107(11) 0.0418(4) Uani 1 1 d . . .
C39 C -0.0300(3) -0.1578(2) 0.28002(14) 0.0593(6) Uani 1 1 d . . .
C40 C -0.1814(5) -0.1022(4) 0.2852(3) 0.0724(13) Uani 0.687(6) 1 d PU A 1
H40A H -0.1567 -0.0287 0.2642 0.109 Uiso 0.687(6) 1 calc PR A 1
H40B H -0.1959 -0.0899 0.3351 0.109 Uiso 0.687(6) 1 calc PR A 1
H40C H -0.2870 -0.1531 0.2596 0.109 Uiso 0.687(6) 1 calc PR A 1
C41 C -0.0716(7) -0.2740(4) 0.3146(4) 0.101(2) Uani 0.687(6) 1 d PU A 1
H41A H -0.1864 -0.3198 0.2945 0.151 Uiso 0.687(6) 1 calc PR A 1
H41B H -0.0675 -0.2593 0.3659 0.151 Uiso 0.687(6) 1 calc PR A 1
H41C H 0.0131 -0.3158 0.3052 0.151 Uiso 0.687(6) 1 calc PR A 1
C42 C -0.0264(6) -0.1817(6) 0.1979(3) 0.097(2) Uani 0.687(6) 1 d PU A 1
H42A H -0.1380 -0.2303 0.1761 0.145 Uiso 0.687(6) 1 calc PR A 1
H42B H 0.0631 -0.2205 0.1908 0.145 Uiso 0.687(6) 1 calc PR A 1
H42C H -0.0020 -0.1090 0.1759 0.145 Uiso 0.687(6) 1 calc PR A 1
C40' C -0.1693(17) -0.1830(14) 0.3291(7) 0.114(5) Uani 0.313(6) 1 d PU A 2
H40D H -0.2012 -0.1125 0.3415 0.171 Uiso 0.313(6) 1 calc PR A 2
H40E H -0.1255 -0.2123 0.3723 0.171 Uiso 0.313(6) 1 calc PR A 2
H40F H -0.2702 -0.2403 0.3048 0.171 Uiso 0.313(6) 1 calc PR A 2
C41' C 0.0165(16) -0.2651(9) 0.2496(8) 0.097(4) Uani 0.313(6) 1 d PU A 2
H41D H -0.0885 -0.3264 0.2352 0.145 Uiso 0.313(6) 1 calc PR A 2
H41E H 0.0907 -0.2905 0.2860 0.145 Uiso 0.313(6) 1 calc PR A 2
H41F H 0.0769 -0.2463 0.2084 0.145 Uiso 0.313(6) 1 calc PR A 2
C42' C -0.0957(15) -0.1010(10) 0.2172(7) 0.091(4) Uani 0.313(6) 1 d PU A 2
H42D H -0.0417 -0.0185 0.2234 0.136 Uiso 0.313(6) 1 calc PR A 2
H42E H -0.2203 -0.1146 0.2143 0.136 Uiso 0.313(6) 1 calc PR A 2
H42F H -0.0672 -0.1333 0.1734 0.136 Uiso 0.313(6) 1 calc PR A 2
N1 N 0.2345(2) 0.13734(15) 0.01341(9) 0.0475(4) Uani 1 1 d . . .
O1 O 0.2877(3) 0.41824(17) -0.04257(13) 0.0856(7) Uani 1 1 d . . .
O2 O 0.2694(3) -0.12695(16) 0.07856(12) 0.0769(6) Uani 1 1 d . . .
S1 S 0.88728(7) 0.15918(4) 0.13471(3) 0.04839(19) Uani 1 1 d . . .
S2 S 1.24444(8) 0.36913(5) 0.43174(3) 0.0566(2) Uani 1 1 d . . .

loop_
_atom_site_aniso_label
_atom_site_aniso_U_11
_atom_site_aniso_U_22
_atom_site_aniso_U_33
_atom_site_aniso_U_23
_atom_site_aniso_U_13
_atom_site_aniso_U_12
C1 0.0344(10) 0.0479(11) 0.0501(11) 0.0089(9) 0.0008(8) 0.0043(9)
C2 0.0633(15) 0.0636(15) 0.0564(14) 0.0166(11) 0.0033(12) -0.0022(12)
C3 0.0625(16) 0.0669(16) 0.0766(17) 0.0235(13) 0.0071(13) -0.0127(13)
C4 0.0523(14) 0.0624(15) 0.0702(15) 0.0156(12) -0.0095(12) -0.0180(12)
C5 0.0318(10) 0.0450(11) 0.0525(11) 0.0081(9) -0.0018(8) 0.0000(8)
C6 0.0369(10) 0.0472(11) 0.0420(10) 0.0039(8) 0.0001(8) 0.0070(9)
C7 0.0412(11) 0.0432(11) 0.0504(11) 0.0063(9) -0.0039(9) 0.0061(9)
C8 0.0392(11) 0.0446(11) 0.0432(10) 0.0035(8) 0.0001(8) 0.0063(8)
C9 0.0404(11) 0.0509(12) 0.0434(10) -0.0016(9) 0.0002(8) 0.0110(9)
C10 0.0532(14) 0.0649(15) 0.0693(15) -0.0024(12) -0.0054(11) 0.0273(12)
C11 0.0380(10) 0.0451(11) 0.0399(10) -0.0007(8) 0.0015(8) 0.0049(8)
C12 0.0418(11) 0.0410(11) 0.0520(11) 0.0029(9) -0.0034(9) 0.0015(9)
C13 0.0435(11) 0.0432(11) 0.0491(11) 0.0015(9) -0.0035(9) 0.0032(9)
C14 0.0436(11) 0.0428(11) 0.0396(10) -0.0012(8) 0.0028(8) 0.0010(9)
C15 0.0452(11) 0.0425(11) 0.0433(10) 0.0016(8) 0.0015(9) 0.0071(9)
C16 0.0546(14) 0.0510(14) 0.0789(17) 0.0060(12) -0.0193(12) 0.0071(11)
C17 0.0522(13) 0.0470(12) 0.0533(12) 0.0052(10) 0.0030(10) -0.0024(10)
C18 0.0361(10) 0.0378(10) 0.0473(11) 0.0016(8) -0.0049(8) 0.0014(8)
C19 0.0363(10) 0.0443(11) 0.0452(11) 0.0052(8) -0.0039(8) 0.0032(8)
C20 0.0452(12) 0.0407(10) 0.0448(10) 0.0023(8) -0.0043(9) 0.0045(9)
C21 0.0395(11) 0.0495(12) 0.0535(12) 0.0052(9) -0.0074(9) 0.0070(9)
C22 0.0400(13) 0.0871(19) 0.0851(18) 0.0207(15) -0.0078(12) 0.0127(13)
C23 0.0482(12) 0.0402(10) 0.0450(11) 0.0072(8) 0.0020(9) 0.0086(9)
C24 0.0630(14) 0.0466(12) 0.0462(11) 0.0021(9) -0.0023(10) 0.0020(10)
C25 0.0731(16) 0.0543(13) 0.0383(11) 0.0016(9) 0.0058(10) 0.0087(11)
C26 0.0560(13) 0.0473(11) 0.0420(10) 0.0058(8) 0.0078(9) 0.0129(10)
C27 0.0687(16) 0.0685(15) 0.0423(11) 0.0050(10) 0.0157(11) 0.0145(12)
C28 0.0578(14) 0.0722(16) 0.0502(13) 0.0089(11) 0.0205(11) 0.0111(12)
C29 0.0465(12) 0.0498(12) 0.0518(12) 0.0094(9) 0.0123(10) 0.0114(10)
C30 0.0427(12) 0.0571(13) 0.0613(13) 0.0096(10) 0.0156(10) 0.0061(10)
C31 0.0419(12) 0.0459(11) 0.0639(14) 0.0049(10) 0.0094(10) 0.0078(9)
C32 0.0427(11) 0.0492(12) 0.0522(12) -0.0021(9) 0.0077(9) 0.0078(9)
C33 0.0407(11) 0.0431(11) 0.0474(11) 0.0029(8) 0.0075(9) 0.0099(9)
C34 0.0453(12) 0.0575(13) 0.0436(11) -0.0055(9) 0.0089(9) 0.0050(10)
C35 0.0441(12) 0.0539(12) 0.0457(11) 0.0003(9) 0.0128(9) 0.0033(9)
C36 0.0450(11) 0.0369(10) 0.0425(10) 0.0054(8) 0.0044(9) 0.0099(8)
C37 0.0469(11) 0.0378(10) 0.0421(10) 0.0075(8) 0.0070(8) 0.0123(8)
C38 0.0421(11) 0.0403(10) 0.0456(11) 0.0059(8) 0.0085(9) 0.0138(9)
C39 0.0402(12) 0.0625(14) 0.0689(15) -0.0019(11) 0.0057(11) 0.0041(11)
C40 0.047(2) 0.079(3) 0.089(3) -0.001(2) -0.0013(19) 0.0179(19)
C41 0.067(3) 0.057(2) 0.152(5) 0.023(3) -0.034(3) -0.013(2)
C42 0.056(3) 0.123(4) 0.084(3) -0.033(3) 0.005(2) -0.015(3)
C40' 0.082(6) 0.132(9) 0.100(7) -0.004(6) 0.027(6) -0.028(6)
C41' 0.086(6) 0.065(5) 0.122(8) -0.005(5) -0.009(6) 0.002(5)
C42' 0.073(6) 0.087(6) 0.108(7) 0.008(5) -0.013(5) 0.024(5)
N1 0.0418(10) 0.0443(10) 0.0486(9) 0.0006(7) -0.0017(8) 0.0010(8)
O1 0.0792(14) 0.0525(11) 0.1104(16) 0.0184(10) -0.0281(12) 0.0065(10)
O2 0.0778(13) 0.0529(10) 0.0922(14) 0.0214(10) 0.0003(11) 0.0046(9)
S1 0.0468(3) 0.0427(3) 0.0528(3) -0.0013(2) -0.0008(2) 0.0109(2)
S2 0.0501(4) 0.0608(4) 0.0539(3) 0.0152(3) -0.0088(3) 0.0100(3)

loop_
_atom_type_symbol
_atom_type_description
_atom_type_scat_dispersion_real
_atom_type_scat_dispersion_imag
_atom_type_scat_source
C C 0.0033 0.0016 'International Tables Vol C Tables 4.2.6.8 and 6.1.1.4'
H H 0.0000 0.0000 'International Tables Vol C Tables 4.2.6.8 and 6.1.1.4'
N N 0.0061 0.0033 'International Tables Vol C Tables 4.2.6.8 and 6.1.1.4'
O O 0.0106 0.0060 'International Tables Vol C Tables 4.2.6.8 and 6.1.1.4'
S S 0.1246 0.1234 'International Tables Vol C Tables 4.2.6.8 and 6.1.1.4'

loop_
_geom_angle_atom_site_label_1
_geom_angle_atom_site_label_2
_geom_angle_atom_site_label_3
_geom_angle
C5 C1 C6 126.49(19)
C5 C1 C2 111.78(18)
C6 C1 C2 121.72(19)
C1 C2 C3 104.26(19)
C1 C2 H2A 110.9
C3 C2 H2A 110.9
C1 C2 H2B 110.9
C3 C2 H2B 110.9
H2A C2 H2B 108.9
C4 C3 C2 106.4(2)
C4 C3 H3A 110.5
C2 C3 H3A 110.5
C4 C3 H3B 110.5
C2 C3 H3B 110.5
H3A C3 H3B 108.6
C3 C4 C5 104.6(2)
C3 C4 H4A 110.8
C5 C4 H4A 110.8
C3 C4 H4B 110.8
C5 C4 H4B 110.8
H4A C4 H4B 108.9
C1 C5 C18 126.37(18)
C1 C5 C4 110.63(19)
C18 C5 C4 122.76(19)
C9 C6 C7 112.47(18)
C9 C6 C1 124.07(19)
C7 C6 C1 123.46(19)
C8 C7 C6 113.48(19)
C8 C7 H7 123.3
C6 C7 H7 123.3
C7 C8 C11 129.2(2)
C7 C8 S1 110.22(15)
C11 C8 S1 120.44(16)
C6 C9 C10 129.0(2)
C6 C9 S1 111.00(16)
C10 C9 S1 119.97(17)
C9 C10 H10A 109.5
C9 C10 H10B 109.5
H10A C10 H10B 109.5
C9 C10 H10C 109.5
H10A C10 H10C 109.5
H10B C10 H10C 109.5
C15 C11 C12 116.13(19)
C15 C11 C8 121.21(19)
C12 C11 C8 122.64(18)
C13 C12 C11 119.61(19)
C13 C12 H12 120.2
C11 C12 H12 120.2
N1 C13 C12 124.0(2)
N1 C13 C16 114.03(19)
C12 C13 C16 122.0(2)
N1 C14 C15 123.62(19)
N1 C14 C17 115.39(19)
C15 C14 C17 121.0(2)
C11 C15 C14 120.2(2)
C11 C15 H15 119.9
C14 C15 H15 119.9
O1 C16 C13 124.4(2)
O1 C16 H16 117.8
C13 C16 H16 117.8
O2 C17 C14 123.9(2)
O2 C17 H17 118.1
C14 C17 H17 118.1
C21 C18 C19 111.74(19)
C21 C18 C5 125.11(19)
C19 C18 C5 123.14(17)
C20 C19 C18 114.41(18)
C20 C19 H19 122.8
C18 C19 H19 122.8
C19 C20 C23 130.4(2)
C19 C20 S2 109.70(16)
C23 C20 S2 119.86(15)
C18 C21 C22 129.6(2)
C18 C21 S2 111.01(16)
C22 C21 S2 119.32(18)
C21 C22 H22A 109.5
C21 C22 H22B 109.5
H22A C22 H22B 109.5
C21 C22 H22C 109.5
H22A C22 H22C 109.5
H22B C22 H22C 109.5
C24 C23 C36 118.6(2)
C24 C23 C20 118.59(19)
C36 C23 C20 122.83(18)
C25 C24 C23 121.6(2)
C25 C24 H24 119.2
C23 C24 H24 119.2
C24 C25 C26 121.2(2)
C24 C25 H25 119.4
C26 C25 H25 119.4
C25 C26 C37 118.8(2)
C25 C26 C27 122.6(2)
C37 C26 C27 118.5(2)
C28 C27 C26 121.7(2)
C28 C27 H27 119.2
C26 C27 H27 119.2
C27 C28 C29 121.5(2)
C27 C28 H28 119.2
C29 C28 H28 119.2
C30 C29 C38 119.6(2)
C30 C29 C28 122.3(2)
C38 C29 C28 118.0(2)
C29 C30 C31 122.9(2)
C29 C30 H30 118.6
C31 C30 H30 118.6
C32 C31 C30 117.1(2)
C32 C31 C39 122.5(2)
C30 C31 C39 120.3(2)
C31 C32 C33 122.3(2)
C31 C32 H32 118.9
C33 C32 H32 118.9
C32 C33 C38 119.33(19)
C32 C33 C34 122.67(19)
C38 C33 C34 118.00(18)
C35 C34 C33 122.14(19)
C35 C34 H34 118.9
C33 C34 H34 118.9
C34 C35 C36 121.55(19)
C34 C35 H35 119.2
C36 C35 H35 119.2
C23 C36 C37 119.94(18)
C23 C36 C35 122.92(19)
C37 C36 C35 117.13(18)
C38 C37 C26 119.27(19)
C38 C37 C36 120.84(18)
C26 C37 C36 119.89(19)
C29 C38 C33 118.73(19)
C29 C38 C37 120.94(19)
C33 C38 C37 120.33(18)
C42' C39 C40' 107.9(9)
C42' C39 C41' 107.1(8)
C40' C39 C41' 114.4(8)
C42' C39 C40 60.0(6)
C40' C39 C40 51.2(7)
C41' C39 C40 143.3(5)
C42' C39 C41 140.2(5)
C40' C39 C41 59.9(7)
C41' C39 C41 57.5(6)
C40 C39 C41 108.4(3)
C42' C39 C31 108.6(5)
C40' C39 C31 111.4(5)
C41' C39 C31 107.2(5)
C40 C39 C31 109.5(2)
C41 C39 C31 111.0(2)
C42' C39 C42 49.6(5)
C40' C39 C42 134.7(6)
C41' C39 C42 58.3(6)
C40 C39 C42 105.2(3)
C41 C39 C42 109.3(4)
C31 C39 C42 113.2(2)
C39 C40 H40A 109.5
C39 C40 H40B 109.5
C39 C40 H40C 109.5
C39 C41 H41A 109.5
C39 C41 H41B 109.5
C39 C41 H41C 109.5
C39 C42 H42A 109.5
C39 C42 H42B 109.5
C39 C42 H42C 109.5
C39 C40' H40D 109.5
C39 C40' H40E 109.5
H40D C40' H40E 109.5
C39 C40' H40F 109.5
H40D C40' H40F 109.5
H40E C40' H40F 109.5
C39 C41' H41D 109.5
C39 C41' H41E 109.5
H41D C41' H41E 109.5
C39 C41' H41F 109.5
H41D C41' H41F 109.5
H41E C41' H41F 109.5
C39 C42' H42D 109.5
C39 C42' H42E 109.5
H42D C42' H42E 109.5
C39 C42' H42F 109.5
H42D C42' H42F 109.5
H42E C42' H42F 109.5
C14 N1 C13 116.40(18)
C9 S1 C8 92.80(10)
C21 S2 C20 93.13(10)

loop_
_geom_bond_atom_site_label_1
_geom_bond_atom_site_label_2
_geom_bond_distance
C1 C5 1.336(3)
C1 C6 1.478(3)
C1 C2 1.503(3)
C2 C3 1.520(4)
C2 H2A 0.9700
C2 H2B 0.9700
C3 C4 1.513(4)
C3 H3A 0.9700
C3 H3B 0.9700
C4 C5 1.516(3)
C4 H4A 0.9700
C4 H4B 0.9700
C5 C18 1.469(3)
C6 C9 1.373(3)
C6 C7 1.423(3)
C7 C8 1.370(3)
C7 H7 0.9300
C8 C11 1.460(3)
C8 S1 1.727(2)
C9 C10 1.496(3)
C9 S1 1.717(2)
C10 H10A 0.9600
C10 H10B 0.9600
C10 H10C 0.9600
C11 C15 1.393(3)
C11 C12 1.397(3)
C12 C13 1.387(3)
C12 H12 0.9300
C13 N1 1.345(3)
C13 C16 1.481(3)
C14 N1 1.326(3)
C14 C15 1.395(3)
C14 C17 1.485(3)
C15 H15 0.9300
C16 O1 1.190(3)
C16 H16 0.9300
C17 O2 1.193(3)
C17 H17 0.9300
C18 C21 1.375(3)
C18 C19 1.429(3)
C19 C20 1.362(3)
C19 H19 0.9300
C20 C23 1.477(3)
C20 S2 1.727(2)
C21 C22 1.509(3)
C21 S2 1.717(2)
C22 H22A 0.9600
C22 H22B 0.9600
C22 H22C 0.9600
C23 C24 1.401(3)
C23 C36 1.410(3)
C24 C25 1.383(3)
C24 H24 0.9300
C25 C26 1.389(3)
C25 H25 0.9300
C26 C37 1.422(3)
C26 C27 1.436(3)
C27 C28 1.340(4)
C27 H27 0.9300
C28 C29 1.434(3)
C28 H28 0.9300
C29 C30 1.383(3)
C29 C38 1.416(3)
C30 C31 1.398(3)
C30 H30 0.9300
C31 C32 1.393(3)
C31 C39 1.533(3)
C32 C33 1.402(3)
C32 H32 0.9300
C33 C38 1.417(3)
C33 C34 1.422(3)
C34 C35 1.355(3)
C34 H34 0.9300
C35 C36 1.441(3)
C35 H35 0.9300
C36 C37 1.424(3)
C37 C38 1.420(3)
C39 C42' 1.492(11)
C39 C40' 1.501(12)
C39 C41' 1.516(12)
C39 C40 1.526(5)
C39 C41 1.531(5)
C39 C42 1.550(5)
C40 H40A 0.9600
C40 H40B 0.9600
C40 H40C 0.9600
C41 H41A 0.9600
C41 H41B 0.9600
C41 H41C 0.9600
C42 H42A 0.9600
C42 H42B 0.9600
C42 H42C 0.9600
C40' H40D 0.9600
C40' H40E 0.9600
C40' H40F 0.9600
C41' H41D 0.9600
C41' H41E 0.9600
C41' H41F 0.9600
C42' H42D 0.9600
C42' H42E 0.9600
C42' H42F 0.9600

loop_
_geom_torsion_atom_site_label_1
_geom_torsion_atom_site_label_2
_geom_torsion_atom_site_label_3
_geom_torsion_atom_site_label_4
_geom_torsion
C5 C1 C2 C3 9.9(3)
C6 C1 C2 C3 -169.7(2)
C1 C2 C3 C4 -14.9(3)
C2 C3 C4 C5 14.6(3)
C6 C1 C5 C18 -6.7(4)
C2 C1 C5 C18 173.8(2)
C6 C1 C5 C4 178.9(2)
C2 C1 C5 C4 -0.6(3)
C3 C4 C5 C1 -8.9(3)
C3 C4 C5 C18 176.4(2)
C5 C1 C6 C9 -54.1(3)
C2 C1 C6 C9 125.4(3)
C5 C1 C6 C7 125.5(3)
C2 C1 C6 C7 -55.0(3)
C9 C6 C7 C8 1.8(3)
C1 C6 C7 C8 -177.87(19)
C6 C7 C8 C11 174.6(2)
C6 C7 C8 S1 -1.7(2)
C7 C6 C9 C10 178.9(2)
C1 C6 C9 C10 -1.4(4)
C7 C6 C9 S1 -1.1(2)
C1 C6 C9 S1 178.61(17)
C7 C8 C11 C15 -166.7(2)
S1 C8 C11 C15 9.3(3)
C7 C8 C11 C12 11.8(3)
S1 C8 C11 C12 -172.24(17)
C15 C11 C12 C13 1.4(3)
C8 C11 C12 C13 -177.2(2)
C11 C12 C13 N1 -0.5(3)
C11 C12 C13 C16 179.7(2)
C12 C11 C15 C14 -1.6(3)
C8 C11 C15 C14 177.01(18)
N1 C14 C15 C11 0.9(3)
C17 C14 C15 C11 -176.74(19)
N1 C13 C16 O1 -171.4(3)
C12 C13 C16 O1 8.3(4)
N1 C14 C17 O2 -179.2(2)
C15 C14 C17 O2 -1.4(3)
C1 C5 C18 C21 135.5(2)
C4 C5 C18 C21 -50.7(3)
C1 C5 C18 C19 -43.5(3)
C4 C5 C18 C19 130.3(2)
C21 C18 C19 C20 -0.2(3)
C5 C18 C19 C20 178.98(19)
C18 C19 C20 C23 176.9(2)
C18 C19 C20 S2 -0.3(2)
C19 C18 C21 C22 177.6(2)
C5 C18 C21 C22 -1.6(4)
C19 C18 C21 S2 0.6(2)
C5 C18 C21 S2 -178.53(16)
C19 C20 C23 C24 -129.4(2)
S2 C20 C23 C24 47.6(3)
C19 C20 C23 C36 51.3(3)
S2 C20 C23 C36 -131.76(19)
C36 C23 C24 C25 -1.4(3)
C20 C23 C24 C25 179.3(2)
C23 C24 C25 C26 1.2(4)
C24 C25 C26 C37 -0.5(4)
C24 C25 C26 C27 177.7(2)
C25 C26 C27 C28 -179.3(2)
C37 C26 C27 C28 -1.1(4)
C26 C27 C28 C29 -0.4(4)
C27 C28 C29 C30 -178.9(2)
C27 C28 C29 C38 1.7(4)
C38 C29 C30 C31 0.0(4)
C28 C29 C30 C31 -179.4(2)
C29 C30 C31 C32 2.1(4)
C29 C30 C31 C39 -175.4(2)
C30 C31 C32 C33 -2.6(3)
C39 C31 C32 C33 174.8(2)
C31 C32 C33 C38 1.0(3)
C31 C32 C33 C34 -179.1(2)
C32 C33 C34 C35 179.3(2)
C38 C33 C34 C35 -0.8(3)
C33 C34 C35 C36 0.2(4)
C24 C23 C36 C37 0.9(3)
C20 C23 C36 C37 -179.74(18)
C24 C23 C36 C35 -177.8(2)
C20 C23 C36 C35 1.5(3)
C34 C35 C36 C23 179.4(2)
C34 C35 C36 C37 0.7(3)
C25 C26 C37 C38 179.5(2)
C27 C26 C37 C38 1.3(3)
C25 C26 C37 C36 0.0(3)
C27 C26 C37 C36 -178.2(2)
C23 C36 C37 C38 -179.75(18)
C35 C36 C37 C38 -1.0(3)
C23 C36 C37 C26 -0.3(3)
C35 C36 C37 C26 178.51(19)
C30 C29 C38 C33 -1.8(3)
C28 C29 C38 C33 177.6(2)
C30 C29 C38 C37 179.12(19)
C28 C29 C38 C37 -1.5(3)
C32 C33 C38 C29 1.3(3)
C34 C33 C38 C29 -178.6(2)
C32 C33 C38 C37 -179.60(19)
C34 C33 C38 C37 0.5(3)
C26 C37 C38 C29 0.0(3)
C36 C37 C38 C29 179.47(18)
C26 C37 C38 C33 -179.10(18)
C36 C37 C38 C33 0.4(3)
C32 C31 C39 C42' -55.4(6)
C30 C31 C39 C42' 122.0(6)
C32 C31 C39 C40' -174.1(8)
C30 C31 C39 C40' 3.3(8)
C32 C31 C39 C41' 60.0(7)
C30 C31 C39 C41' -122.6(6)
C32 C31 C39 C40 -119.2(3)
C30 C31 C39 C40 58.2(3)
C32 C31 C39 C41 121.1(4)
C30 C31 C39 C41 -61.5(4)
C32 C31 C39 C42 -2.2(4)
C30 C31 C39 C42 175.2(3)
C15 C14 N1 C13 0.0(3)
C17 C14 N1 C13 177.81(19)
C12 C13 N1 C14 -0.2(3)
C16 C13 N1 C14 179.5(2)
C6 C9 S1 C8 0.12(17)
C10 C9 S1 C8 -179.87(19)
C7 C8 S1 C9 0.91(17)
C11 C8 S1 C9 -175.73(17)
C18 C21 S2 C20 -0.70(18)
C22 C21 S2 C20 -178.0(2)
C19 C20 S2 C21 0.58(17)
C23 C20 S2 C21 -176.99(17)
